data_4305812
loop_
_publ_author_name
'Malgorzata Kondracka'
'Ulli Englert'

_publ_contact_author_address
;
      Institut fuer Anorganische Chemie
      RWTH Aachen
      Landoltweg 1
      52074 Aachen
      Germany
;
_publ_contact_author_email ullrich.englert@ac.rwth-aachen.de
_publ_contact_author_fax 0049-241-8092288
_publ_contact_author_name 'Ulli Englert'
_publ_contact_author_phone 0049-241-8090074
_publ_section_title
;
Bimetallic Coordination Polymers via Combination of Substitution-Inert
Building Blocks and Labile Connectors
;
_journal_name_full 'Inorganic Chemistry'
_journal_page_first 10246
_journal_page_last 10257
_journal_paper_doi 10.1021/ic800748f
_journal_volume 47
_journal_year 2008
_chemical_formula_moiety 'C36 H36 Ag Cr2 N6 O12, C7 H8, B F4'
_chemical_formula_sum 'C43 H44 Ag B Cr2 F4 N6 O12'
_chemical_formula_weight 1135.52
_chemical_name_common 'compound 7a'
_chemical_name_systematic
; 
 ? 
;
_space_group_IT_number 14
_symmetry_cell_setting monoclinic
_symmetry_space_group_name_Hall '-P 2ybc'
_symmetry_space_group_name_H-M 'P 1 21/c 1'
_atom_sites_solution_hydrogens geom
_atom_sites_solution_primary direct
_atom_sites_solution_secondary difmap
_audit_creation_method SHELXL-97
_cell_angle_alpha 90.00
_cell_angle_beta 94.308(2)
_cell_angle_gamma 90.00
_cell_formula_units_Z 4
_cell_length_a 10.1929(10)
_cell_length_b 15.2910(15)
_cell_length_c 31.306(3)
_cell_measurement_reflns_used 9617
_cell_measurement_temperature 130(2)
_cell_measurement_theta_max 25.24
_cell_measurement_theta_min 2.31
_cell_volume 4865.6(8)
_computing_cell_refinement 'Bruker SMART'
_computing_data_collection 'Bruker SMART'
_computing_data_reduction 'Bruker SAINT'
_computing_structure_refinement 'SHELXL-97 (Sheldrick, 1997)'
_computing_structure_solution 'SHELXS-97 (Sheldrick, 1990)'
_diffrn_ambient_temperature 130(2)
_diffrn_measured_fraction_theta_full 0.990
_diffrn_measured_fraction_theta_max 0.990
_diffrn_measurement_device_type 'CCD area detector'
_diffrn_measurement_method 'omega scans'
_diffrn_radiation_monochromator graphite
_diffrn_radiation_source 'fine-focus sealed tube'
_diffrn_radiation_type MoK\a
_diffrn_radiation_wavelength 0.71073
_diffrn_reflns_av_R_equivalents 0.0602
_diffrn_reflns_av_sigmaI/netI 0.0454
_diffrn_reflns_limit_h_max 14
_diffrn_reflns_limit_h_min -14
_diffrn_reflns_limit_k_max 21
_diffrn_reflns_limit_k_min -20
_diffrn_reflns_limit_l_max 43
_diffrn_reflns_limit_l_min -43
_diffrn_reflns_number 70645
_diffrn_reflns_theta_full 29.56
_diffrn_reflns_theta_max 29.56
_diffrn_reflns_theta_min 1.30
_exptl_absorpt_coefficient_mu 0.918
_exptl_absorpt_correction_T_max 0.9220
_exptl_absorpt_correction_T_min 0.6937
_exptl_absorpt_correction_type multi-scan
_exptl_absorpt_process_details Platon
_exptl_crystal_colour violet
_exptl_crystal_density_diffrn 1.550
_exptl_crystal_density_method 'not measured'
_exptl_crystal_description rod
_exptl_crystal_F_000 2304
_exptl_crystal_size_max 0.43
_exptl_crystal_size_mid 0.30
_exptl_crystal_size_min 0.09
_refine_diff_density_max 2.197
_refine_diff_density_min -0.704
_refine_diff_density_rms 0.171
_refine_ls_extinction_method none
_refine_ls_goodness_of_fit_ref 1.051
_refine_ls_hydrogen_treatment constr
_refine_ls_matrix_type full
_refine_ls_number_parameters 699
_refine_ls_number_reflns 13501
_refine_ls_number_restraints 268
_refine_ls_restrained_S_all 1.085
_refine_ls_R_factor_all 0.0708
_refine_ls_R_factor_gt 0.0510
_refine_ls_shift/su_max 0.001
_refine_ls_shift/su_mean 0.000
_refine_ls_structure_factor_coef Fsqd
_refine_ls_weighting_details 'calc w=1/[\s^2^(Fo^2^)+(0.0800P)^2^+1.0388P] where P=(Fo^2^+2Fc^2^)/3'
_refine_ls_weighting_scheme calc
_refine_ls_wR_factor_gt 0.1218
_refine_ls_wR_factor_ref 0.1360
_reflns_number_gt 10529
_reflns_number_total 13501
_reflns_threshold_expression >2sigma(I)
_cod_data_source_file ic800748f_si_001_12.cif
_cod_data_source_block comp7a
_cod_depositor_comments
;
The following automatic conversions were performed:
'_symmetry_cell_setting' value 'Monoclinic' changed to 'monoclinic'
according to '/home/saulius/struct/CIF-dictionaries/cif_core.dic'
dictionary named 'cif_core.dic' version 2.4.1 from 2010-06-29.

Automatic conversion script
Id: cif_fix_enum 1527 2010-12-29 10:47:43Z saulius 
;
_cod_original_sg_symbol_H-M 'P 21/c '
_cod_database_code 4305812

loop_
_symmetry_equiv_pos_as_xyz
'x, y, z'
'-x, y+1/2, -z+1/2'
'-x, -y, -z'
'x, -y-1/2, z-1/2'

loop_
_atom_site_label
_atom_site_type_symbol
_atom_site_fract_x
_atom_site_fract_y
_atom_site_fract_z
_atom_site_U_iso_or_equiv
_atom_site_adp_type
_atom_site_occupancy
_atom_site_symmetry_multiplicity
_atom_site_calc_flag
_atom_site_refinement_flags
_atom_site_disorder_assembly
_atom_site_disorder_group
Ag1 Ag 0.97896(2) 0.150894(14) 0.249962(7) 0.02434(7) Uani 1 1 d . . .
Cr1 Cr 0.53955(4) -0.11633(3) 0.394186(13) 0.01726(10) Uani 1 1 d . . .
Cr2 Cr 1.52852(5) 0.38995(3) 0.381956(14) 0.02040(10) Uani 1 1 d . . .
B1 B 0.5800(4) 0.1213(3) 0.24525(12) 0.0329(8) Uani 1 1 d . . .
F1 F 0.6929(2) 0.16809(14) 0.25823(10) 0.0625(7) Uani 1 1 d . . .
F2 F 0.5128(3) 0.1018(2) 0.27988(8) 0.0743(9) Uani 1 1 d . . .
F3 F 0.6161(2) 0.04374(13) 0.22643(7) 0.0496(6) Uani 1 1 d . . .
F4 F 0.5025(2) 0.16980(13) 0.21567(7) 0.0448(5) Uani 1 1 d . . .
N1 N 0.0781(3) -0.2824(2) 0.31185(10) 0.0435(8) Uani 1 1 d . . .
N2 N 0.8032(3) -0.2365(3) 0.55626(10) 0.0578(11) Uani 1 1 d . . .
N3 N 0.9082(3) 0.02979(17) 0.28271(9) 0.0308(6) Uani 1 1 d . . .
N4 N 1.7945(3) 0.2714(3) 0.54385(9) 0.0504(9) Uani 1 1 d . . .
N5 N 1.0401(3) 0.2425(2) 0.30593(11) 0.0461(8) Uani 1 1 d . . .
N6 N 1.8117(3) 0.5928(2) 0.26062(11) 0.0443(8) Uani 1 1 d . . .
O1 O 0.46754(19) -0.23424(12) 0.39650(6) 0.0194(4) Uani 1 1 d . . .
O2 O 0.36572(19) -0.07172(12) 0.37571(6) 0.0227(4) Uani 1 1 d . . .
O3 O 0.71531(19) -0.16025(12) 0.41183(6) 0.0210(4) Uani 1 1 d . . .
O4 O 0.50781(19) -0.09992(12) 0.45463(6) 0.0215(4) Uani 1 1 d . . .
O5 O 0.6108(2) 0.00098(12) 0.38880(6) 0.0233(4) Uani 1 1 d . . .
O6 O 0.5769(2) -0.14182(12) 0.33562(6) 0.0213(4) Uani 1 1 d . . .
O7 O 1.4930(2) 0.40078(13) 0.44208(6) 0.0238(4) Uani 1 1 d . . .
O8 O 1.7023(2) 0.34224(13) 0.39917(6) 0.0255(4) Uani 1 1 d . . .
O9 O 1.4541(2) 0.27254(12) 0.37987(6) 0.0240(4) Uani 1 1 d . . .
O10 O 1.3564(2) 0.43836(12) 0.36485(6) 0.0240(4) Uani 1 1 d . . .
O11 O 1.6065(2) 0.50620(13) 0.38254(6) 0.0238(4) Uani 1 1 d . . .
O12 O 1.5634(2) 0.37479(13) 0.32236(6) 0.0262(4) Uani 1 1 d . . .
C1 C 0.3453(3) -0.35862(17) 0.37359(9) 0.0247(6) Uani 1 1 d . . .
H1A H 0.4193 -0.3880 0.3895 0.037 Uiso 1 1 calc R . .
H1B H 0.3395 -0.3782 0.3437 0.037 Uiso 1 1 calc R . .
H1C H 0.2635 -0.3731 0.3865 0.037 Uiso 1 1 calc R . .
C2 C 0.3661(3) -0.26251(17) 0.37523(8) 0.0191(5) Uani 1 1 d . . .
C3 C 0.2715(3) -0.20645(18) 0.35380(8) 0.0212(5) Uani 1 1 d . . .
C4 C 0.2721(3) -0.11468(18) 0.35711(9) 0.0216(5) Uani 1 1 d . . .
C5 C 0.1564(3) -0.0625(2) 0.33851(11) 0.0338(7) Uani 1 1 d . . .
H5A H 0.1300 -0.0203 0.3598 0.051 Uiso 1 1 calc R . .
H5B H 0.0828 -0.1020 0.3306 0.051 Uiso 1 1 calc R . .
H5C H 0.1810 -0.0312 0.3130 0.051 Uiso 1 1 calc R . .
C6 C 0.1636(3) -0.2479(2) 0.33052(10) 0.0293(6) Uani 1 1 d . . .
C7 C 0.8965(3) -0.2224(2) 0.45145(10) 0.0304(7) Uani 1 1 d . . .
H7A H 0.9283 -0.2259 0.4227 0.046 Uiso 1 1 calc R . .
H7B H 0.8945 -0.2812 0.4639 0.046 Uiso 1 1 calc R . .
H7C H 0.9555 -0.1851 0.4696 0.046 Uiso 1 1 calc R . .
C8 C 0.7614(3) -0.18468(18) 0.44856(9) 0.0207(5) Uani 1 1 d . . .
C9 C 0.6916(3) -0.17658(19) 0.48582(9) 0.0233(6) Uani 1 1 d . . .
C10 C 0.5700(3) -0.13327(17) 0.48706(9) 0.0198(5) Uani 1 1 d . . .
C11 C 0.5097(3) -0.1218(2) 0.52884(9) 0.0286(6) Uani 1 1 d . . .
H11A H 0.5413 -0.0672 0.5423 0.043 Uiso 1 1 calc R . .
H11B H 0.5346 -0.1711 0.5478 0.043 Uiso 1 1 calc R . .
H11C H 0.4137 -0.1197 0.5238 0.043 Uiso 1 1 calc R . .
C12 C 0.7537(3) -0.2094(2) 0.52520(10) 0.0346(7) Uani 1 1 d . . .
C13 C 0.7377(3) 0.11825(19) 0.36576(11) 0.0325(7) Uani 1 1 d . . .
H13A H 0.7010 0.1525 0.3413 0.049 Uiso 1 1 calc R . .
H13B H 0.8340 0.1190 0.3665 0.049 Uiso 1 1 calc R . .
H13C H 0.7095 0.1437 0.3923 0.049 Uiso 1 1 calc R . .
C14 C 0.6897(3) 0.02623(18) 0.36160(9) 0.0219(5) Uani 1 1 d . . .
C15 C 0.7292(3) -0.02839(18) 0.32843(9) 0.0214(5) Uani 1 1 d . . .
C16 C 0.6664(3) -0.10727(17) 0.31547(9) 0.0207(5) Uani 1 1 d . . .
C17 C 0.7012(3) -0.15238(19) 0.27552(9) 0.0295(7) Uani 1 1 d . . .
H17A H 0.6517 -0.2072 0.2721 0.044 Uiso 1 1 calc R . .
H17B H 0.7957 -0.1651 0.2775 0.044 Uiso 1 1 calc R . .
H17C H 0.6791 -0.1145 0.2508 0.044 Uiso 1 1 calc R . .
C18 C 0.8268(3) 0.00458(18) 0.30269(9) 0.0243(6) Uani 1 1 d . . .
C19 C 1.4966(3) 0.3817(2) 0.51637(9) 0.0293(6) Uani 1 1 d . . .
H19A H 1.5367 0.4323 0.5315 0.044 Uiso 1 1 calc R . .
H19B H 1.5118 0.3292 0.5340 0.044 Uiso 1 1 calc R . .
H19C H 1.4018 0.3914 0.5109 0.044 Uiso 1 1 calc R . .
C20 C 1.5573(3) 0.36978(17) 0.47460(9) 0.0215(5) Uani 1 1 d . . .
C21 C 1.6803(3) 0.32849(18) 0.47319(9) 0.0231(6) Uani 1 1 d . . .
C22 C 1.7495(3) 0.31965(17) 0.43584(9) 0.0226(6) Uani 1 1 d . . .
C23 C 1.8854(3) 0.2829(2) 0.43905(10) 0.0302(7) Uani 1 1 d . . .
H23A H 1.9178 0.2795 0.4104 0.045 Uiso 1 1 calc R . .
H23B H 1.8843 0.2242 0.4516 0.045 Uiso 1 1 calc R . .
H23C H 1.9435 0.3208 0.4572 0.045 Uiso 1 1 calc R . .
C24 C 1.7438(3) 0.2974(2) 0.51271(10) 0.0327(7) Uani 1 1 d . . .
C25 C 1.3249(3) 0.15218(18) 0.35552(10) 0.0301(7) Uani 1 1 d . . .
H25A H 1.3232 0.1359 0.3252 0.045 Uiso 1 1 calc R . .
H25B H 1.2406 0.1371 0.3667 0.045 Uiso 1 1 calc R . .
H25C H 1.3960 0.1205 0.3717 0.045 Uiso 1 1 calc R . .
C26 C 1.3478(3) 0.24812(18) 0.36005(9) 0.0227(6) Uani 1 1 d . . .
C27 C 1.2514(3) 0.30774(18) 0.34236(9) 0.0229(6) Uani 1 1 d . . .
C28 C 1.2585(3) 0.39930(18) 0.34647(8) 0.0219(5) Uani 1 1 d . . .
C29 C 1.1481(3) 0.4554(2) 0.32847(11) 0.0322(7) Uani 1 1 d . . .
H29A H 1.1360 0.5046 0.3479 0.048 Uiso 1 1 calc R . .
H29B H 1.0670 0.4208 0.3253 0.048 Uiso 1 1 calc R . .
H29C H 1.1686 0.4778 0.3004 0.048 Uiso 1 1 calc R . .
C30 C 1.1344(3) 0.2720(2) 0.32186(10) 0.0300(7) Uani 1 1 d . . .
C31 C 1.7169(3) 0.63319(19) 0.36294(11) 0.0305(7) Uani 1 1 d . . .
H31A H 1.6661 0.6753 0.3448 0.046 Uiso 1 1 calc R . .
H31B H 1.8099 0.6367 0.3572 0.046 Uiso 1 1 calc R . .
H31C H 1.7074 0.6468 0.3931 0.046 Uiso 1 1 calc R . .
C32 C 1.6669(3) 0.54300(18) 0.35338(9) 0.0227(6) Uani 1 1 d . . .
C33 C 1.6853(3) 0.50358(19) 0.31354(10) 0.0254(6) Uani 1 1 d . . .
C34 C 1.6303(3) 0.42231(19) 0.29955(9) 0.0237(6) Uani 1 1 d . . .
C35 C 1.6511(4) 0.3897(2) 0.25582(10) 0.0343(7) Uani 1 1 d . . .
H35A H 1.6099 0.3322 0.2517 0.051 Uiso 1 1 calc R . .
H35B H 1.7457 0.3849 0.2525 0.051 Uiso 1 1 calc R . .
H35C H 1.6115 0.4307 0.2345 0.051 Uiso 1 1 calc R . .
C36 C 1.7547(3) 0.5529(2) 0.28402(11) 0.0310(7) Uani 1 1 d . . .
C37 C -0.0051(13) -0.0103(10) -0.0746(4) 0.074(4) Uani 0.50 1 d PDU A -1
H37A H 0.0693 0.0243 -0.0832 0.111 Uiso 0.50 1 calc PR A -1
H37B H -0.0871 0.0127 -0.0886 0.111 Uiso 0.50 1 calc PR A -1
H37C H 0.0060 -0.0714 -0.0830 0.111 Uiso 0.50 1 calc PR A -1
C38 C -0.0107(10) -0.0051(5) -0.0263(3) 0.055(2) Uani 0.50 1 d PDU A -1
C39 C -0.1177(13) -0.0185(13) -0.0050(4) 0.053(3) Uani 0.50 1 d PDU A -1
H39 H -0.1978 -0.0334 -0.0209 0.063 Uiso 0.50 1 calc PR A -1
C40 C -0.1171(12) -0.0119(7) 0.0388(4) 0.075(3) Uani 0.50 1 d PDU A -1
H40 H -0.1924 -0.0205 0.0545 0.090 Uiso 0.50 1 calc PR A -1
C41 C 0.0054(14) 0.0087(10) 0.0572(4) 0.083(4) Uani 0.50 1 d PDU A -1
H41 H 0.0143 0.0141 0.0876 0.100 Uiso 0.50 1 calc PR A -1
C42 C 0.1144(11) 0.0220(6) 0.0362(3) 0.062(2) Uani 0.50 1 d PDU A -1
H42 H 0.1953 0.0370 0.0514 0.075 Uiso 0.50 1 calc PR A -1
C43 C 0.1066(15) 0.0136(15) -0.0083(4) 0.058(3) Uani 0.50 1 d PDU A -1
H43 H 0.1810 0.0207 -0.0244 0.070 Uiso 0.50 1 calc PR A -1
C44 C 0.1845(9) 0.5280(6) -0.0417(3) 0.045(2) Uani 0.50 1 d PDU B -1
H44A H 0.1737 0.5855 -0.0553 0.068 Uiso 0.50 1 calc PR B -1
H44B H 0.1870 0.4827 -0.0638 0.068 Uiso 0.50 1 calc PR B -1
H44C H 0.2669 0.5268 -0.0234 0.068 Uiso 0.50 1 calc PR B -1
C45 C 0.0703(7) 0.5107(4) -0.0147(2) 0.0316(13) Uani 0.50 1 d PDU B -1
C46 C -0.0482(10) 0.4862(10) -0.0339(4) 0.044(2) Uani 0.50 1 d PDU B -1
H46 H -0.0603 0.4781 -0.0641 0.053 Uiso 0.50 1 calc PR B -1
C47 C -0.1500(8) 0.4736(6) -0.0079(4) 0.066(3) Uani 0.50 1 d PDU B -1
H47 H -0.2346 0.4576 -0.0202 0.080 Uiso 0.50 1 calc PR B -1
C48 C -0.1299(10) 0.4840(7) 0.0355(4) 0.070(3) Uani 0.50 1 d PDU B -1
H48 H -0.2002 0.4738 0.0532 0.084 Uiso 0.50 1 calc PR B -1
C49 C -0.0102(10) 0.5087(7) 0.0537(3) 0.063(2) Uani 0.50 1 d PDU B -1
H49 H 0.0038 0.5166 0.0838 0.076 Uiso 0.50 1 calc PR B -1
C50 C 0.0904(11) 0.5221(10) 0.0272(3) 0.042(2) Uani 0.50 1 d PDU B -1
H50 H 0.1747 0.5397 0.0392 0.050 Uiso 0.50 1 calc PR B -1

loop_
_atom_site_aniso_label
_atom_site_aniso_U_11
_atom_site_aniso_U_22
_atom_site_aniso_U_33
_atom_site_aniso_U_23
_atom_site_aniso_U_13
_atom_site_aniso_U_12
Ag1 0.02500(12) 0.02420(12) 0.02321(12) 0.00193(8) -0.00216(8) -0.00115(8)
Cr1 0.0191(2) 0.0174(2) 0.0149(2) -0.00170(15) -0.00116(16) 0.00031(16)
Cr2 0.0249(2) 0.0188(2) 0.0169(2) -0.00090(16) -0.00290(17) 0.00078(17)
B1 0.0325(19) 0.0354(19) 0.0296(18) 0.0001(15) -0.0058(15) 0.0057(15)
F1 0.0438(14) 0.0413(13) 0.098(2) -0.0053(13) -0.0201(13) 0.0027(10)
F2 0.0586(17) 0.125(3) 0.0406(14) 0.0211(15) 0.0114(12) 0.0276(16)
F3 0.0647(15) 0.0369(11) 0.0441(12) -0.0077(9) -0.0171(11) 0.0184(10)
F4 0.0489(13) 0.0400(11) 0.0437(12) 0.0074(9) -0.0075(10) 0.0157(9)
N1 0.0396(17) 0.0410(17) 0.0464(18) -0.0167(14) -0.0193(14) 0.0001(13)
N2 0.0410(19) 0.104(3) 0.0287(16) 0.0207(18) 0.0069(14) 0.0326(19)
N3 0.0264(14) 0.0310(13) 0.0347(14) 0.0067(11) -0.0008(11) -0.0031(11)
N4 0.0387(18) 0.085(3) 0.0276(15) 0.0148(16) 0.0034(13) 0.0283(17)
N5 0.0423(18) 0.0414(17) 0.053(2) -0.0202(15) -0.0091(15) -0.0021(14)
N6 0.0357(17) 0.0516(19) 0.0475(19) -0.0076(15) 0.0160(14) -0.0162(14)
O1 0.0220(10) 0.0199(9) 0.0160(9) 0.0007(7) -0.0001(7) 0.0014(7)
O2 0.0224(10) 0.0204(9) 0.0245(10) -0.0004(8) -0.0043(8) 0.0032(8)
O3 0.0206(10) 0.0261(10) 0.0157(9) -0.0016(7) -0.0016(7) 0.0005(7)
O4 0.0237(10) 0.0244(10) 0.0160(9) -0.0027(7) -0.0010(7) 0.0030(8)
O5 0.0281(11) 0.0201(9) 0.0211(10) -0.0039(7) -0.0014(8) -0.0026(8)
O6 0.0257(10) 0.0215(9) 0.0163(9) -0.0013(7) -0.0006(7) -0.0034(8)
O7 0.0254(11) 0.0260(10) 0.0194(9) -0.0001(8) -0.0021(8) 0.0057(8)
O8 0.0268(11) 0.0280(11) 0.0214(10) -0.0021(8) -0.0012(8) 0.0046(8)
O9 0.0311(11) 0.0205(9) 0.0199(10) 0.0013(7) -0.0023(8) 0.0012(8)
O10 0.0268(11) 0.0194(9) 0.0244(10) -0.0001(8) -0.0069(8) -0.0001(8)
O11 0.0275(11) 0.0235(10) 0.0196(10) -0.0039(8) -0.0034(8) -0.0014(8)
O12 0.0355(12) 0.0228(10) 0.0197(10) -0.0023(8) -0.0016(8) -0.0025(9)
C1 0.0304(15) 0.0198(13) 0.0235(14) -0.0021(11) -0.0003(11) -0.0037(11)
C2 0.0239(13) 0.0192(12) 0.0145(12) -0.0033(9) 0.0038(10) 0.0010(10)
C3 0.0216(13) 0.0244(13) 0.0168(12) -0.0025(10) -0.0039(10) 0.0008(11)
C4 0.0223(13) 0.0268(14) 0.0157(12) -0.0017(10) 0.0007(10) 0.0031(11)
C5 0.0292(17) 0.0326(16) 0.0377(18) -0.0011(14) -0.0092(13) 0.0092(13)
C6 0.0323(17) 0.0282(15) 0.0265(15) -0.0063(12) -0.0046(12) 0.0045(12)
C7 0.0211(15) 0.0436(18) 0.0261(15) -0.0010(13) -0.0013(12) 0.0077(13)
C8 0.0179(13) 0.0222(13) 0.0215(13) -0.0015(10) -0.0021(10) 0.0000(10)
C9 0.0235(14) 0.0296(14) 0.0167(13) 0.0018(10) 0.0001(10) 0.0007(11)
C10 0.0218(13) 0.0191(12) 0.0182(13) -0.0025(10) 0.0004(10) -0.0015(10)
C11 0.0327(16) 0.0350(16) 0.0186(13) 0.0009(12) 0.0046(12) 0.0073(13)
C12 0.0298(17) 0.054(2) 0.0203(14) 0.0063(14) 0.0045(12) 0.0133(15)
C13 0.0423(19) 0.0210(14) 0.0334(17) -0.0034(12) -0.0011(14) -0.0082(13)
C14 0.0232(14) 0.0200(12) 0.0216(13) -0.0004(10) -0.0059(11) -0.0039(10)
C15 0.0219(13) 0.0219(13) 0.0198(13) 0.0038(10) -0.0032(10) -0.0018(10)
C16 0.0229(14) 0.0205(13) 0.0181(12) 0.0028(10) -0.0017(10) 0.0012(10)
C17 0.0407(18) 0.0274(15) 0.0211(14) -0.0024(11) 0.0075(12) -0.0070(13)
C18 0.0239(14) 0.0221(13) 0.0257(14) 0.0029(11) -0.0055(11) -0.0011(11)
C19 0.0354(17) 0.0336(16) 0.0191(14) 0.0019(12) 0.0035(12) 0.0069(13)
C20 0.0261(14) 0.0175(12) 0.0202(13) -0.0022(10) -0.0027(11) 0.0005(10)
C21 0.0248(14) 0.0240(13) 0.0199(13) -0.0003(10) -0.0027(11) 0.0025(11)
C22 0.0236(14) 0.0197(12) 0.0238(14) -0.0027(10) -0.0029(11) -0.0017(10)
C23 0.0257(16) 0.0360(16) 0.0284(16) -0.0036(13) -0.0020(12) 0.0055(13)
C24 0.0273(16) 0.0445(19) 0.0262(16) 0.0035(14) 0.0004(12) 0.0106(14)
C25 0.0423(19) 0.0190(13) 0.0296(16) -0.0045(12) 0.0064(13) -0.0034(12)
C26 0.0312(15) 0.0222(13) 0.0152(12) -0.0014(10) 0.0052(11) -0.0013(11)
C27 0.0294(15) 0.0212(13) 0.0179(13) -0.0025(10) 0.0003(11) -0.0042(11)
C28 0.0275(15) 0.0228(13) 0.0151(12) -0.0007(10) -0.0004(10) -0.0001(11)
C29 0.0326(17) 0.0248(15) 0.0374(18) -0.0024(13) -0.0108(13) 0.0025(12)
C30 0.0333(17) 0.0265(15) 0.0298(16) -0.0069(12) 0.0002(13) -0.0005(12)
C31 0.0306(16) 0.0253(15) 0.0350(17) -0.0059(12) -0.0010(13) -0.0064(12)
C32 0.0180(13) 0.0232(13) 0.0261(14) -0.0029(11) -0.0035(11) 0.0008(10)
C33 0.0217(14) 0.0282(14) 0.0259(14) -0.0047(11) -0.0008(11) -0.0024(11)
C34 0.0232(14) 0.0262(14) 0.0213(13) -0.0039(11) -0.0016(11) 0.0020(11)
C35 0.044(2) 0.0370(17) 0.0222(15) -0.0070(13) 0.0062(13) -0.0089(14)
C36 0.0235(15) 0.0352(17) 0.0346(17) -0.0094(13) 0.0045(13) -0.0063(12)
C37 0.074(7) 0.091(9) 0.055(6) -0.014(7) -0.010(5) 0.002(6)
C38 0.088(6) 0.040(4) 0.037(4) 0.001(4) 0.010(4) 0.016(4)
C39 0.058(5) 0.034(6) 0.065(7) 0.000(7) 0.000(5) 0.003(5)
C40 0.104(7) 0.050(5) 0.076(6) 0.006(5) 0.035(6) 0.016(5)
C41 0.131(9) 0.063(7) 0.055(8) 0.013(6) 0.014(6) 0.024(7)
C42 0.084(6) 0.036(4) 0.066(6) 0.006(5) -0.006(5) 0.007(4)
C43 0.073(6) 0.037(6) 0.064(7) -0.004(7) -0.002(5) 0.002(5)
C44 0.043(5) 0.049(5) 0.045(4) 0.004(4) 0.008(4) -0.003(4)
C45 0.032(3) 0.026(3) 0.037(3) 0.005(3) 0.002(3) -0.004(3)
C46 0.037(5) 0.050(5) 0.044(5) 0.006(5) 0.000(4) -0.013(5)
C47 0.024(4) 0.061(5) 0.114(7) 0.024(6) 0.000(5) -0.008(4)
C48 0.051(5) 0.056(6) 0.107(7) 0.029(6) 0.039(6) 0.009(5)
C49 0.072(6) 0.070(6) 0.051(5) 0.008(5) 0.025(4) -0.004(5)
C50 0.038(6) 0.048(6) 0.040(4) 0.006(4) 0.007(4) -0.007(5)

loop_
_atom_type_symbol
_atom_type_description
_atom_type_scat_dispersion_real
_atom_type_scat_dispersion_imag
_atom_type_scat_source
C C 0.0033 0.0016 'International Tables Vol C Tables 4.2.6.8 and 6.1.1.4'
H H 0.0000 0.0000 'International Tables Vol C Tables 4.2.6.8 and 6.1.1.4'
B B 0.0013 0.0007 'International Tables Vol C Tables 4.2.6.8 and 6.1.1.4'
N N 0.0061 0.0033 'International Tables Vol C Tables 4.2.6.8 and 6.1.1.4'
O O 0.0106 0.0060 'International Tables Vol C Tables 4.2.6.8 and 6.1.1.4'
F F 0.0171 0.0103 'International Tables Vol C Tables 4.2.6.8 and 6.1.1.4'
Cr Cr 0.3209 0.6236 'International Tables Vol C Tables 4.2.6.8 and 6.1.1.4'
Ag Ag -0.8971 1.1015 'International Tables Vol C Tables 4.2.6.8 and 6.1.1.4'

loop_
_geom_angle_atom_site_label_1
_geom_angle_atom_site_label_2
_geom_angle_atom_site_label_3
_geom_angle
_geom_angle_site_symmetry_1
_geom_angle_site_symmetry_3
_geom_angle_publ_flag
N1 Ag1 N3 134.29(11) 2_655 . ?
N1 Ag1 N5 115.00(12) 2_655 . ?
N3 Ag1 N5 103.40(11) . . ?
N1 Ag1 N6 103.33(12) 2_655 2_845 ?
N3 Ag1 N6 94.47(10) . 2_845 ?
N5 Ag1 N6 98.08(12) . 2_845 ?
N1 Ag1 F1 80.83(10) 2_655 . ?
N3 Ag1 F1 71.53(8) . . ?
N5 Ag1 F1 95.28(10) . . ?
N6 Ag1 F1 162.60(9) 2_845 . ?
O6 Cr1 O2 91.63(8) . . ?
O6 Cr1 O5 90.13(8) . . ?
O2 Cr1 O5 89.35(9) . . ?
O6 Cr1 O1 87.17(8) . . ?
O2 Cr1 O1 89.90(8) . . ?
O5 Cr1 O1 177.17(8) . . ?
O6 Cr1 O3 87.55(8) . . ?
O2 Cr1 O3 178.99(9) . . ?
O5 Cr1 O3 90.05(8) . . ?
O1 Cr1 O3 90.65(8) . . ?
O6 Cr1 O4 175.35(8) . . ?
O2 Cr1 O4 91.69(8) . . ?
O5 Cr1 O4 93.18(8) . . ?
O1 Cr1 O4 89.57(8) . . ?
O3 Cr1 O4 89.17(8) . . ?
O12 Cr2 O10 90.43(9) . . ?
O12 Cr2 O11 90.79(9) . . ?
O10 Cr2 O11 90.83(8) . . ?
O12 Cr2 O9 87.51(9) . . ?
O10 Cr2 O9 90.04(8) . . ?
O11 Cr2 O9 178.10(9) . . ?
O12 Cr2 O7 178.00(9) . . ?
O10 Cr2 O7 90.25(8) . . ?
O11 Cr2 O7 91.08(8) . . ?
O9 Cr2 O7 90.61(9) . . ?
O12 Cr2 O8 89.59(9) . . ?
O10 Cr2 O8 179.52(9) . . ?
O11 Cr2 O8 88.69(9) . . ?
O9 Cr2 O8 90.44(9) . . ?
O7 Cr2 O8 89.75(8) . . ?
F2 B1 F3 108.5(3) . . ?
F2 B1 F4 110.7(3) . . ?
F3 B1 F4 109.3(3) . . ?
F2 B1 F1 109.6(3) . . ?
F3 B1 F1 109.0(3) . . ?
F4 B1 F1 109.7(3) . . ?
B1 F1 Ag1 136.8(2) . . ?
C6 N1 Ag1 142.8(3) . 2_645 ?
C18 N3 Ag1 142.5(2) . . ?
C30 N5 Ag1 138.3(3) . . ?
C36 N6 Ag1 143.0(3) . 2_855 ?
C2 O1 Cr1 126.31(17) . . ?
C4 O2 Cr1 126.43(18) . . ?
C8 O3 Cr1 128.93(18) . . ?
C10 O4 Cr1 127.94(18) . . ?
C14 O5 Cr1 126.53(18) . . ?
C16 O6 Cr1 126.05(18) . . ?
C20 O7 Cr2 128.64(19) . . ?
C22 O8 Cr2 129.09(19) . . ?
C26 O9 Cr2 127.29(18) . . ?
C28 O10 Cr2 127.69(18) . . ?
C32 O11 Cr2 128.13(18) . . ?
C34 O12 Cr2 128.66(19) . . ?
C2 C1 H1A 109.5 . . ?
C2 C1 H1B 109.5 . . ?
H1A C1 H1B 109.5 . . ?
C2 C1 H1C 109.5 . . ?
H1A C1 H1C 109.5 . . ?
H1B C1 H1C 109.5 . . ?
O1 C2 C3 122.8(2) . . ?
O1 C2 C1 117.7(2) . . ?
C3 C2 C1 119.4(2) . . ?
C4 C3 C2 124.6(2) . . ?
C4 C3 C6 118.7(3) . . ?
C2 C3 C6 116.4(3) . . ?
O2 C4 C3 123.4(3) . . ?
O2 C4 C5 116.4(3) . . ?
C3 C4 C5 120.1(3) . . ?
C4 C5 H5A 109.5 . . ?
C4 C5 H5B 109.5 . . ?
H5A C5 H5B 109.5 . . ?
C4 C5 H5C 109.5 . . ?
H5A C5 H5C 109.5 . . ?
H5B C5 H5C 109.5 . . ?
N1 C6 C3 178.9(4) . . ?
C8 C7 H7A 109.5 . . ?
C8 C7 H7B 109.5 . . ?
H7A C7 H7B 109.5 . . ?
C8 C7 H7C 109.5 . . ?
H7A C7 H7C 109.5 . . ?
H7B C7 H7C 109.5 . . ?
O3 C8 C9 123.2(3) . . ?
O3 C8 C7 116.6(2) . . ?
C9 C8 C7 120.2(3) . . ?
C10 C9 C8 124.1(3) . . ?
C10 C9 C12 118.2(3) . . ?
C8 C9 C12 117.5(3) . . ?
O4 C10 C9 123.9(3) . . ?
O4 C10 C11 116.1(2) . . ?
C9 C10 C11 119.9(2) . . ?
C10 C11 H11A 109.5 . . ?
C10 C11 H11B 109.5 . . ?
H11A C11 H11B 109.5 . . ?
C10 C11 H11C 109.5 . . ?
H11A C11 H11C 109.5 . . ?
H11B C11 H11C 109.5 . . ?
N2 C12 C9 179.0(4) . . ?
C14 C13 H13A 109.5 . . ?
C14 C13 H13B 109.5 . . ?
H13A C13 H13B 109.5 . . ?
C14 C13 H13C 109.5 . . ?
H13A C13 H13C 109.5 . . ?
H13B C13 H13C 109.5 . . ?
O5 C14 C15 122.7(2) . . ?
O5 C14 C13 116.5(3) . . ?
C15 C14 C13 120.8(3) . . ?
C16 C15 C14 124.6(3) . . ?
C16 C15 C18 117.6(3) . . ?
C14 C15 C18 117.2(3) . . ?
O6 C16 C15 122.9(3) . . ?
O6 C16 C17 116.8(2) . . ?
C15 C16 C17 120.3(3) . . ?
C16 C17 H17A 109.5 . . ?
C16 C17 H17B 109.5 . . ?
H17A C17 H17B 109.5 . . ?
C16 C17 H17C 109.5 . . ?
H17A C17 H17C 109.5 . . ?
H17B C17 H17C 109.5 . . ?
N3 C18 C15 177.9(3) . . ?
C20 C19 H19A 109.5 . . ?
C20 C19 H19B 109.5 . . ?
H19A C19 H19B 109.5 . . ?
C20 C19 H19C 109.5 . . ?
H19A C19 H19C 109.5 . . ?
H19B C19 H19C 109.5 . . ?
O7 C20 C21 123.6(3) . . ?
O7 C20 C19 115.8(3) . . ?
C21 C20 C19 120.6(3) . . ?
C20 C21 C22 124.7(3) . . ?
C20 C21 C24 117.9(3) . . ?
C22 C21 C24 117.4(3) . . ?
O8 C22 C21 123.1(3) . . ?
O8 C22 C23 117.0(3) . . ?
C21 C22 C23 119.9(3) . . ?
C22 C23 H23A 109.5 . . ?
C22 C23 H23B 109.5 . . ?
H23A C23 H23B 109.5 . . ?
C22 C23 H23C 109.5 . . ?
H23A C23 H23C 109.5 . . ?
H23B C23 H23C 109.5 . . ?
N4 C24 C21 178.9(4) . . ?
C26 C25 H25A 109.5 . . ?
C26 C25 H25B 109.5 . . ?
H25A C25 H25B 109.5 . . ?
C26 C25 H25C 109.5 . . ?
H25A C25 H25C 109.5 . . ?
H25B C25 H25C 109.5 . . ?
O9 C26 C27 122.9(3) . . ?
O9 C26 C25 117.4(3) . . ?
C27 C26 C25 119.7(3) . . ?
C28 C27 C30 117.4(3) . . ?
C28 C27 C26 125.0(3) . . ?
C30 C27 C26 117.5(3) . . ?
O10 C28 C27 123.0(3) . . ?
O10 C28 C29 116.6(2) . . ?
C27 C28 C29 120.4(3) . . ?
C28 C29 H29A 109.5 . . ?
C28 C29 H29B 109.5 . . ?
H29A C29 H29B 109.5 . . ?
C28 C29 H29C 109.5 . . ?
H29A C29 H29C 109.5 . . ?
H29B C29 H29C 109.5 . . ?
N5 C30 C27 178.9(4) . . ?
C32 C31 H31A 109.5 . . ?
C32 C31 H31B 109.5 . . ?
H31A C31 H31B 109.5 . . ?
C32 C31 H31C 109.5 . . ?
H31A C31 H31C 109.5 . . ?
H31B C31 H31C 109.5 . . ?
O11 C32 C33 123.4(3) . . ?
O11 C32 C31 116.2(3) . . ?
C33 C32 C31 120.4(3) . . ?
C32 C33 C34 124.9(3) . . ?
C32 C33 C36 117.0(3) . . ?
C34 C33 C36 117.9(3) . . ?
O12 C34 C33 123.4(3) . . ?
O12 C34 C35 116.8(3) . . ?
C33 C34 C35 119.8(3) . . ?
C34 C35 H35A 109.5 . . ?
C34 C35 H35B 109.5 . . ?
H35A C35 H35B 109.5 . . ?
C34 C35 H35C 109.5 . . ?
H35A C35 H35C 109.5 . . ?
H35B C35 H35C 109.5 . . ?
N6 C36 C33 179.2(4) . . ?
C43 C38 C39 124.7(9) . . ?
C43 C38 C37 109.8(10) . . ?
C39 C38 C37 125.5(11) . . ?
C38 C39 C40 122.9(11) . . ?
C38 C39 H39 118.5 . . ?
C40 C39 H39 118.5 . . ?
C41 C40 C39 111.8(10) . . ?
C41 C40 H40 124.1 . . ?
C39 C40 H40 124.1 . . ?
C42 C41 C40 125.9(11) . . ?
C42 C41 H41 117.1 . . ?
C40 C41 H41 117.1 . . ?
C41 C42 C43 119.1(12) . . ?
C41 C42 H42 120.4 . . ?
C43 C42 H42 120.4 . . ?
C38 C43 C42 115.5(11) . . ?
C38 C43 H43 122.2 . . ?
C42 C43 H43 122.2 . . ?
C50 C45 C46 122.8(7) . . ?
C50 C45 C44 117.5(8) . . ?
C46 C45 C44 119.7(8) . . ?
C45 C46 C47 117.2(9) . . ?
C45 C46 H46 121.4 . . ?
C47 C46 H46 121.4 . . ?
C48 C47 C46 120.5(9) . . ?
C48 C47 H47 119.8 . . ?
C46 C47 H47 119.8 . . ?
C49 C48 C47 120.6(9) . . ?
C49 C48 H48 119.7 . . ?
C47 C48 H48 119.7 . . ?
C48 C49 C50 118.3(9) . . ?
C48 C49 H49 120.9 . . ?
C50 C49 H49 120.9 . . ?
C45 C50 C49 120.5(9) . . ?
C45 C50 H50 119.7 . . ?
C49 C50 H50 119.7 . . ?

loop_
_geom_bond_atom_site_label_1
_geom_bond_atom_site_label_2
_geom_bond_distance
_geom_bond_site_symmetry_2
_geom_bond_publ_flag
Ag1 N1 2.226(3) 2_655 ?
Ag1 N3 2.261(3) . ?
Ag1 N5 2.293(3) . ?
Ag1 N6 2.358(3) 2_845 ?
Ag1 F1 2.958(3) . ?
Cr1 O6 1.9399(19) . ?
Cr1 O2 1.9457(19) . ?
Cr1 O5 1.9474(19) . ?
Cr1 O1 1.9500(19) . ?
Cr1 O3 1.954(2) . ?
Cr1 O4 1.9597(19) . ?
Cr2 O12 1.939(2) . ?
Cr2 O10 1.942(2) . ?
Cr2 O11 1.947(2) . ?
Cr2 O9 1.948(2) . ?
Cr2 O7 1.950(2) . ?
Cr2 O8 1.954(2) . ?
B1 F2 1.358(5) . ?
B1 F3 1.386(4) . ?
B1 F4 1.386(4) . ?
B1 F1 1.390(5) . ?
N1 C6 1.142(4) . ?
N1 Ag1 2.226(3) 2_645 ?
N2 C12 1.140(4) . ?
N3 C18 1.143(4) . ?
N4 C24 1.140(4) . ?
N5 C30 1.141(4) . ?
N6 C36 1.145(4) . ?
N6 Ag1 2.358(3) 2_855 ?
O1 C2 1.264(3) . ?
O2 C4 1.264(3) . ?
O3 C8 1.265(3) . ?
O4 C10 1.263(3) . ?
O5 C14 1.274(3) . ?
O6 C16 1.263(3) . ?
O7 C20 1.261(3) . ?
O8 C22 1.259(3) . ?
O9 C26 1.264(4) . ?
O10 C28 1.264(3) . ?
O11 C32 1.270(3) . ?
O12 C34 1.256(4) . ?
C1 C2 1.485(4) . ?
C1 H1A 0.9800 . ?
C1 H1B 0.9800 . ?
C1 H1C 0.9800 . ?
C2 C3 1.420(4) . ?
C3 C4 1.407(4) . ?
C3 C6 1.422(4) . ?
C4 C5 1.505(4) . ?
C5 H5A 0.9800 . ?
C5 H5B 0.9800 . ?
C5 H5C 0.9800 . ?
C7 C8 1.490(4) . ?
C7 H7A 0.9800 . ?
C7 H7B 0.9800 . ?
C7 H7C 0.9800 . ?
C8 C9 1.417(4) . ?
C9 C10 1.408(4) . ?
C9 C12 1.433(4) . ?
C10 C11 1.497(4) . ?
C11 H11A 0.9800 . ?
C11 H11B 0.9800 . ?
C11 H11C 0.9800 . ?
C13 C14 1.492(4) . ?
C13 H13A 0.9800 . ?
C13 H13B 0.9800 . ?
C13 H13C 0.9800 . ?
C14 C15 1.415(4) . ?
C15 C16 1.411(4) . ?
C15 C18 1.419(4) . ?
C16 C17 1.494(4) . ?
C17 H17A 0.9800 . ?
C17 H17B 0.9800 . ?
C17 H17C 0.9800 . ?
C19 C20 1.499(4) . ?
C19 H19A 0.9800 . ?
C19 H19B 0.9800 . ?
C19 H19C 0.9800 . ?
C20 C21 1.408(4) . ?
C21 C22 1.417(4) . ?
C21 C24 1.434(4) . ?
C22 C23 1.491(4) . ?
C23 H23A 0.9800 . ?
C23 H23B 0.9800 . ?
C23 H23C 0.9800 . ?
C25 C26 1.490(4) . ?
C25 H25A 0.9800 . ?
C25 H25B 0.9800 . ?
C25 H25C 0.9800 . ?
C26 C27 1.422(4) . ?
C27 C28 1.407(4) . ?
C27 C30 1.421(4) . ?
C28 C29 1.492(4) . ?
C29 H29A 0.9800 . ?
C29 H29B 0.9800 . ?
C29 H29C 0.9800 . ?
C31 C32 1.493(4) . ?
C31 H31A 0.9800 . ?
C31 H31B 0.9800 . ?
C31 H31C 0.9800 . ?
C32 C33 1.410(4) . ?
C33 C34 1.419(4) . ?
C33 C36 1.421(4) . ?
C34 C35 1.487(4) . ?
C35 H35A 0.9800 . ?
C35 H35B 0.9800 . ?
C35 H35C 0.9800 . ?
C37 C38 1.519(13) . ?
C37 H37A 0.9800 . ?
C37 H37B 0.9800 . ?
C37 H37C 0.9800 . ?
C38 C43 1.315(11) . ?
C38 C39 1.336(11) . ?
C39 C40 1.376(11) . ?
C39 H39 0.9500 . ?
C40 C41 1.373(12) . ?
C40 H40 0.9500 . ?
C41 C42 1.349(12) . ?
C41 H41 0.9500 . ?
C42 C43 1.393(11) . ?
C42 H42 0.9500 . ?
C43 H43 0.9500 . ?
C44 C45 1.512(10) . ?
C44 H44A 0.9800 . ?
C44 H44B 0.9800 . ?
C44 H44C 0.9800 . ?
C45 C50 1.323(10) . ?
C45 C46 1.361(10) . ?
C46 C47 1.380(10) . ?
C46 H46 0.9500 . ?
C47 C48 1.369(11) . ?
C47 H47 0.9500 . ?
C48 C49 1.359(11) . ?
C48 H48 0.9500 . ?
C49 C50 1.381(9) . ?
C49 H49 0.9500 . ?
C50 H50 0.9500 . ?
